data_2105550
loop_
_publ_author_name
'Criado, J. J.'
'Jim\'enez-S\'anchez, A.'
'Cano, F. H.'
'S\'aez-Puche, R.'
'Rodr\'iguez-Fern\'andez, E.'

_publ_section_title
;
 Preparation and characterization of tetrachlorocobaltates(II) of
 \a,\w-alkylenediammonium. Magnetic and thermal properties. Crystal
 structure of [NH~3~(CH~2~)~5~NH~3~]CoCl~4~
;
_journal_issue 6
_journal_name_full 'Acta Crystallographica Section B'
_journal_page_first 947
_journal_page_last 952
_journal_paper_doi 10.1107/S0108768199005698
_journal_volume 55
_journal_year 1999
_chemical_formula_iupac '[(N H3)2 C5 H10],Co Cl4'
_chemical_formula_sum 'C5 H16 Cl4 Co N2'
_chemical_formula_weight 304.93
_chemical_name_systematic
;
 1,5-pentanediammonium tetrachlorocobaltate
;
_space_group_IT_number 14
_symmetry_cell_setting monoclinic
_symmetry_space_group_name_Hall '-P 2ybc'
_symmetry_space_group_name_H-M 'P 1 21/c 1'
_audit_creation_method SHELXL
_cell_angle_alpha 90.00
_cell_angle_beta 98.440(10)
_cell_angle_gamma 90.00
_cell_formula_units_Z 4
_cell_length_a 7.1633(7)
_cell_length_b 15.940(3)
_cell_length_c 11.137(2)
_cell_measurement_reflns_used 54
_cell_measurement_temperature 293(2)
_cell_measurement_theta_max 66.12
_cell_measurement_theta_min 4.88
_cell_volume 1257.9(4)
_computing_molecular_graphics ORTEP
_computing_publication_material 'SHELXL-93 (Sheldrick, 1993)'
_computing_structure_refinement 'SHELXL-93 (Sheldrick, 1993)'
_computing_structure_solution 'SHELXS-86 (Sheldrick, 1990)'
_diffrn_ambient_temperature 293(2)
_diffrn_measurement_device 'Seifert XRD 3000'
_diffrn_measurement_method 2\q-\w
_diffrn_radiation_monochromator graphite
_diffrn_radiation_source 'fine-focus sealed tube'
_diffrn_radiation_type CuK\a
_diffrn_radiation_wavelength 1.5418
_diffrn_reflns_av_R_equivalents .0856
_diffrn_reflns_av_sigmaI/netI .0441
_diffrn_reflns_limit_h_max 8
_diffrn_reflns_limit_h_min -8
_diffrn_reflns_limit_k_max 19
_diffrn_reflns_limit_k_min 0
_diffrn_reflns_limit_l_max 13
_diffrn_reflns_limit_l_min 0
_diffrn_reflns_number 2148
_diffrn_reflns_theta_max 66.12
_diffrn_reflns_theta_min 4.88
_diffrn_standards_interval_count 100
_diffrn_standards_number 2
_exptl_absorpt_coefficient_mu 18.178
_exptl_absorpt_correction_T_max .203
_exptl_absorpt_correction_T_min .073
_exptl_absorpt_correction_type empirical
_exptl_crystal_colour blue
_exptl_crystal_density_diffrn 1.610
_exptl_crystal_description rectangular
_exptl_crystal_F_000 620
_exptl_crystal_size_max .47
_exptl_crystal_size_mid .27
_exptl_crystal_size_min .13
_refine_diff_density_max .852
_refine_diff_density_min -.794
_refine_ls_extinction_method none
_refine_ls_goodness_of_fit_all 1.011
_refine_ls_goodness_of_fit_obs 1.117
_refine_ls_hydrogen_treatment iso
_refine_ls_matrix_type full
_refine_ls_number_parameters 157
_refine_ls_number_reflns 2147
_refine_ls_number_restraints 0
_refine_ls_restrained_S_all 1.011
_refine_ls_restrained_S_obs 1.117
_refine_ls_R_factor_all .0795
_refine_ls_R_factor_obs .0633
_refine_ls_shift/esd_max -.111
_refine_ls_shift/esd_mean .006
_refine_ls_structure_factor_coef Fsqd
_refine_ls_weighting_details 'w=1/[\s^2^(Fo^2^)+(0.1230P)^2^+0.0000P] where P=(Fo^2^+2Fc^2^)/3'
_refine_ls_weighting_scheme calc
_refine_ls_wR_factor_all .1779
_refine_ls_wR_factor_obs .1674
_reflns_number_observed 1586
_reflns_number_total 2147
_reflns_observed_criterion I>2sigma(I)
_cod_data_source_file bm0020.cif
_cod_data_source_block comp2
_cod_depositor_comments
;
The following automatic conversions were performed:

'_geom_hbond_publ_flag' value 'Yes' changed to 'yes' according to
/home/saulius/struct/CIF-dictionaries/cif_core.dic dictionary named
'cif_core.dic' version 2.4.2 from 2011-04-26 (4 times).

Automatic conversion script
Id: cif_fix_values 1891 2012-01-12 08:04:46Z andrius 

The following automatic conversions were performed:

'_refine_ls_weighting_scheme' value 'calc
w=1/[\s^2^(Fo^2^)+(0.1230P)^2^+0.0000P] where P=(Fo^2^+2Fc^2^)/3' was
changed to 'calc'. New tag '_refine_ls_weighting_details' was
created. The value of the new tag was set to
'w=1/[\s^2^(Fo^2^)+(0.1230P)^2^+0.0000P] where P=(Fo^2^+2Fc^2^)/3'.

Automatic conversion script
Id: cif_fix_values 3143 2015-03-26 13:38:13Z robertas 
;
_cod_original_cell_volume 1257.9(3)
_cod_original_sg_symbol_H-M 'P 21/c'
_cod_database_code 2105550

loop_
_symmetry_equiv_pos_as_xyz
'x, y, z'
'-x, y+1/2, -z+1/2'
'-x, -y, -z'
'x, -y-1/2, z-1/2'

loop_
_atom_site_aniso_label
_atom_site_aniso_U_11
_atom_site_aniso_U_22
_atom_site_aniso_U_33
_atom_site_aniso_U_12
_atom_site_aniso_U_13
_atom_site_aniso_U_23
Co1 .0298(6) .0143(5) .0339(6) -.0009(4) -.0074(4) .0006(4)
Cl1 .0523(11) .0213(8) .0399(9) -.0038(7) -.0072(7) .0099(7)
Cl2 .0587(12) .0162(8) .0441(10) -.0042(7) .0012(8) -.0066(7)
Cl3 .0266(9) .0377(10) .0506(11) -.0002(7) -.0061(7) -.0077(8)
Cl4 .0354(9) .0220(8) .0420(9) -.0017(6) -.0161(7) .0026(7)
N1 .044(4) .037(4) .036(4) -.011(3) .001(3) -.005(3)
N2 .035(3) .049(4) .043(4) -.013(3) -.003(3) -.003(3)
C1 .042(5) .044(5) .044(5) -.012(4) -.010(4) .016(4)
C2 .052(5) .033(4) .045(5) -.017(4) -.015(4) .003(3)
C3 .045(4) .019(3) .044(4) -.006(3) -.011(3) .000(3)
C4 .036(4) .025(4) .038(4) -.005(3) -.003(3) -.005(3)
C5 .032(4) .017(3) .044(4) -.003(3) -.006(3) -.001(3)

loop_
_atom_site_label
_atom_site_fract_x
_atom_site_fract_y
_atom_site_fract_z
_atom_site_U_iso_or_equiv
_atom_site_thermal_displace_type
_atom_site_calc_flag
_atom_site_occupancy
_atom_site_type_symbol
Co1 .38109(15) .37752(6) -.19215(9) .0272(3) Uani d 1 Co
Cl1 .4432(3) .47207(10) -.3351(2) .0392(5) Uani d 1 Cl
Cl2 .4330(3) .24663(10) -.2661(2) .0403(5) Uani d 1 Cl
Cl3 .0821(2) .38592(11) -.1477(2) .0395(5) Uani d 1 Cl
Cl4 .5827(2) .38967(10) -.0163(2) .0353(4) Uani d 1 Cl
N1 .6059(10) .3216(5) .5061(7) .040(2) Uani d 1 N
N2 1.2147(9) .4502(4) .1282(6) .043(2) Uani d 1 N
C1 .8109(12) .3114(6) .5539(8) .045(2) Uani d 1 C
C2 .9315(13) .3705(5) .4952(7) .046(2) Uani d 1 C
C3 .9344(11) .3554(4) .3613(7) .038(2) Uani d 1 C
C4 1.0719(11) .4118(5) .3095(7) .034(2) Uani d 1 C
C5 1.0692(11) .3984(4) .1769(7) .032(2) Uani d 1 C
H11 .825(18) .253(8) .543(12) .12(5) Uiso d 1 H
H12 .830(12) .316(6) .632(9) .06(3) Uiso d 1 H
H21 1.054(13) .369(5) .532(8) .05(3) Uiso d 1 H
H22 .8926 .4301 .5102 .09(4) Uiso d 1 H
H31 .8044 .3607 .3131 .10(4) Uiso d 1 H
H32 .965(14) .288(7) .350(10) .09(3) Uiso d 1 H
H41 1.175(19) .407(8) .357(12) .12(5) Uiso d 1 H
H42 1.039(12) .474(6) .317(8) .06(3) Uiso d 1 H
H51 1.102(12) .352(6) .167(8) .05(3) Uiso d 1 H
H52 .931(13) .411(5) .141(8) .06(3) Uiso d 1 H
H111 .591(8) .307(4) .426(6) .018(16) Uiso d 1 H
H112 .575(13) .378(6) .538(9) .07(3) Uiso d 1 H
H113 .564(17) .290(9) .550(12) .11(5) Uiso d 1 H
H221 1.3440 .4340 .1704 .044 Uiso d 1 H
H222 1.1931 .5108 .1417 .12(5) Uiso d 1 H
H223 1.2130 .4405 .0382 .08(3) Uiso d 1 H

loop_
_atom_type_symbol
_atom_type_description
_atom_type_scat_dispersion_real
_atom_type_scat_dispersion_imag
_atom_type_scat_source
C C .0181 .0091 'International Tables Vol C Tables 4.2.6.8 and 6.1.1.4'
N N .0311 .0180 'International Tables Vol C Tables 4.2.6.8 and 6.1.1.4'
Co Co -2.3653 3.6143 'International Tables Vol C Tables 4.2.6.8 and 6.1.1.4'
Cl Cl .3639 .7018 'International Tables Vol C Tables 4.2.6.8 and 6.1.1.4'
H H .0000 .0000 'International Tables Vol C Tables 4.2.6.8 and 6.1.1.4'

loop_
_geom_angle_atom_site_label_1
_geom_angle_atom_site_label_2
_geom_angle_atom_site_label_3
_geom_angle
_geom_angle_publ_flag
Cl4 Co1 Cl3 107.97(8) yes
Cl4 Co1 Cl1 112.44(7) yes
Cl3 Co1 Cl1 113.55(8) yes
Cl4 Co1 Cl2 105.79(7) yes
Cl3 Co1 Cl2 109.84(8) yes
Cl1 Co1 Cl2 106.96(8) yes
C2 C1 N1 112.2(7) yes
C1 C2 C3 115.0(7) yes
C4 C3 C2 112.7(6) yes
C5 C4 C3 112.3(6) yes
C4 C5 N2 111.9(6) yes
C1 N1 H111 107(4) ?
C1 N1 H112 103(5) ?
H111 N1 H112 125(7) ?
C1 N1 H113 99(9) ?
H111 N1 H113 116(10) ?
H112 N1 H113 103(10) ?
C5 N2 H221 109.4(6) ?
C5 N2 H222 110.5(6) ?
H221 N2 H222 109.3(6) ?
C5 N2 H223 111.6(6) ?
H221 N2 H223 107.4(6) ?
H222 N2 H223 108.6(6) ?
C2 C1 H11 119(8) ?
N1 C1 H11 100(8) ?
C2 C1 H12 112(6) ?
N1 C1 H12 111(6) ?
H11 C1 H12 102(10) ?
C1 C2 H21 111(5) ?
C3 C2 H21 107(6) ?
C1 C2 H22 109.3(9) ?
C3 C2 H22 110.9(7) ?
H21 C2 H22 103(5) ?
C4 C3 H31 110.5(7) ?
C2 C3 H31 111.5(7) ?
C4 C3 H32 112(5) ?
C2 C3 H32 108(6) ?
H31 C3 H32 102(6) ?
C5 C4 H41 120(9) ?
C3 C4 H41 105(9) ?
C5 C4 H42 105(5) ?
C3 C4 H42 112(5) ?
H41 C4 H42 104(10) ?
C4 C5 H51 108(6) ?
N2 C5 H51 103(6) ?
C4 C5 H52 104(5) ?
N2 C5 H52 115(5) ?
H51 C5 H52 115(8) ?

loop_
_geom_bond_atom_site_label_1
_geom_bond_atom_site_label_2
_geom_bond_distance
_geom_bond_publ_flag
Co1 Cl1 2.283(2) yes
Co1 Cl2 2.293(2) yes
Co1 Cl3 2.271(2) yes
Co1 Cl4 2.264(2) yes
Co1 Cl4 2.264(2) ?
Co1 Cl3 2.271(2) ?
N1 C1 1.495(10) yes
N2 C5 1.492(9) yes
C1 C2 1.492(11) yes
C2 C3 1.514(11) yes
C3 C4 1.510(10) yes
C4 C5 1.489(10) yes
N1 H111 .92(7) ?
N1 H112 1.01(10) ?
N1 H113 .79(13) ?
N2 H221 1.009(6) ?
N2 H222 .993(7) ?
N2 H223 1.012(6) ?
C1 H11 .95(13) ?
C1 H12 .86(9) ?
C2 H21 .91(9) ?
C2 H22 1.010(9) ?
C3 H31 1.008(8) ?
C3 H32 1.10(11) ?
C4 H41 .85(13) ?
C4 H42 1.02(10) ?
C5 H51 .79(9) ?
C5 H52 1.03(9) ?

loop_
_geom_hbond_atom_site_label_D
_geom_hbond_atom_site_label_H
_geom_hbond_atom_site_label_A
_geom_hbond_site_symmetry_A
_geom_hbond_distance_DH
_geom_hbond_distance_HA
_geom_hbond_distance_DA
_geom_hbond_angle_DHA
_geom_hbond_publ_flag
N1 H111 Cl2 4_566 .92(7) 2.42(6) 3.290(10) 155 yes
N1 H112 Cl1 1_556 1.00(10) 2.30(10) 3.290(10) 157 yes
N1 H113 Cl2 1_556 .79(13) 2.50(10) 3.210(10) 155 yes
N2 H223 Cl3 1_655 1.01 2.31 3.250(10) 152 yes
